data_7210698
loop_
_publ_author_name
'He, Xiang'
'Lu, Xiao-Peng'
'Ju, Zhan-Feng'
'Li, Chun-Ju'
'Zhang, Qi-Kai'
'Li, Ming-Xing'

_publ_section_title
;
 Syntheses, structures, and photoluminescent properties of ten
 metal--organic frameworks constructed by a flexible tetracarboxylate
 ligand
;
_journal_issue 14
_journal_name_full CrystEngComm
_journal_page_first 2731
_journal_paper_doi 10.1039/c3ce26864k
_journal_volume 15
_journal_year 2013
_chemical_formula_moiety 'C24 H22 O12 Zn, O'
_chemical_formula_sum 'C24 H22 O13 Zn'
_chemical_formula_weight 583.79
_chemical_name_systematic
;
?
;
_space_group_IT_number 2
_symmetry_cell_setting triclinic
_symmetry_space_group_name_Hall '-P 1'
_symmetry_space_group_name_H-M 'P -1'
_atom_sites_solution_hydrogens geom
_atom_sites_solution_primary direct
_atom_sites_solution_secondary difmap
_audit_creation_method SHELXL-97
_cell_angle_alpha 85.133(6)
_cell_angle_beta 88.430(6)
_cell_angle_gamma 88.495(6)
_cell_formula_units_Z 2
_cell_length_a 7.700(4)
_cell_length_b 7.867(4)
_cell_length_c 19.442(9)
_cell_measurement_temperature 296(2)
_cell_volume 1172.7(10)
_computing_structure_refinement 'SHELXL-97 (Sheldrick, 2008)'
_computing_structure_solution 'SHELXS-97 (Sheldrick, 2008)'
_diffrn_ambient_temperature 296(2)
_diffrn_measured_fraction_theta_full 0.980
_diffrn_measured_fraction_theta_max 0.980
_diffrn_radiation_monochromator graphite
_diffrn_radiation_source 'fine-focus sealed tube'
_diffrn_radiation_type MoK\a
_diffrn_radiation_wavelength 0.71073
_diffrn_reflns_av_R_equivalents 0.0485
_diffrn_reflns_av_sigmaI/netI 0.1027
_diffrn_reflns_limit_h_max 8
_diffrn_reflns_limit_h_min -9
_diffrn_reflns_limit_k_max 9
_diffrn_reflns_limit_k_min -8
_diffrn_reflns_limit_l_max 23
_diffrn_reflns_limit_l_min -19
_diffrn_reflns_number 6048
_diffrn_reflns_theta_full 25.00
_diffrn_reflns_theta_max 25.00
_diffrn_reflns_theta_min 2.10
_exptl_absorpt_coefficient_mu 1.121
_exptl_absorpt_correction_T_max 0.9779
_exptl_absorpt_correction_T_min 0.8499
_exptl_absorpt_correction_type multi-scan
_exptl_absorpt_process_details 'SADABS (Sheldrick,1996)'
_exptl_crystal_colour colorless
_exptl_crystal_density_diffrn 1.653
_exptl_crystal_density_method 'not measured'
_exptl_crystal_description block
_exptl_crystal_F_000 600
_exptl_crystal_size_max 0.15
_exptl_crystal_size_mid 0.09
_exptl_crystal_size_min 0.02
_refine_diff_density_max 1.029
_refine_diff_density_min -0.956
_refine_diff_density_rms 0.128
_refine_ls_extinction_method none
_refine_ls_goodness_of_fit_ref 0.984
_refine_ls_hydrogen_treatment mixed
_refine_ls_matrix_type full
_refine_ls_number_parameters 345
_refine_ls_number_reflns 4044
_refine_ls_number_restraints 102
_refine_ls_restrained_S_all 1.001
_refine_ls_R_factor_all 0.1289
_refine_ls_R_factor_gt 0.0907
_refine_ls_shift/su_max 0.000
_refine_ls_shift/su_mean 0.000
_refine_ls_structure_factor_coef Fsqd
_refine_ls_weighting_details 'calc w=1/[\s^2^(Fo^2^)+(0.1620P)^2^+1.7850P] where P=(Fo^2^+2Fc^2^)/3'
_refine_ls_weighting_scheme calc
_refine_ls_wR_factor_gt 0.2414
_refine_ls_wR_factor_ref 0.2890
_reflns_number_gt 2510
_reflns_number_total 4044
_reflns_threshold_expression >2sigma(I)
_cod_data_source_file c3ce26864k.txt
_cod_data_source_block 2
_cod_depositor_comments
;
The following automatic conversions were performed:

'_symmetry_cell_setting' value 'Triclinic' changed to 'triclinic'
according to /home/saulius/struct/CIF-dictionaries/cif_core.dic
dictionary named 'cif_core.dic' version 2.4.2 from 2011-04-26.

Automatic conversion script
Id: cif_fix_values 1891 2012-01-12 08:04:46Z andrius 
;
_cod_original_cell_volume 1172.6(9)
_cod_original_sg_symbol_H-M P-1
_cod_database_code 7210698

loop_
_symmetry_equiv_pos_as_xyz
'x, y, z'
'-x, -y, -z'

loop_
_atom_site_label
_atom_site_type_symbol
_atom_site_fract_x
_atom_site_fract_y
_atom_site_fract_z
_atom_site_U_iso_or_equiv
_atom_site_adp_type
_atom_site_occupancy
_atom_site_symmetry_multiplicity
_atom_site_calc_flag
_atom_site_refinement_flags
Zn1 Zn 0.41044(18) 0.33872(12) 0.44927(5) 0.0786(6) Uani 1 1 d .
C1 C 0.2811(12) 0.0917(10) 0.3753(4) 0.059(2) Uani 1 1 d .
C2 C 0.7231(8) 0.9161(8) 0.3307(3) 0.0365(15) Uani 1 1 d .
H2 H 0.7500 0.9621 0.3715 0.044 Uiso 1 1 calc R
C3 C 0.7581(8) 1.0064(8) 0.2677(3) 0.0350(15) Uani 1 1 d .
C4 C 0.6487(9) 0.7767(8) 0.2088(3) 0.0357(15) Uani 1 1 d .
C5 C 0.7218(9) 0.9367(9) 0.2068(3) 0.0379(15) Uani 1 1 d .
H5 H 0.7463 0.9970 0.1646 0.046 Uiso 1 1 calc R
C6 C 0.8399(9) 1.1751(9) 0.2644(4) 0.0407(16) Uani 1 1 d .
C7 C 0.5460(10) 0.5536(8) 0.1435(3) 0.0433(17) Uani 1 1 d .
H7A H 0.4364 0.5439 0.1691 0.052 Uiso 1 1 calc R
H7B H 0.6273 0.4687 0.1638 0.052 Uiso 1 1 calc R
C8 C 0.1513(9) -0.2267(8) 0.2514(4) 0.0391(16) Uani 1 1 d .
C9 C 0.6485(9) 0.7585(9) 0.3330(3) 0.0409(16) Uani 1 1 d .
C10 C 0.1765(9) -0.1539(9) 0.3122(4) 0.0441(17) Uani 1 1 d .
H10 H 0.1450 -0.2109 0.3544 0.053 Uiso 1 1 calc R
C11 C 0.0722(9) -0.3977(9) 0.2552(4) 0.0424(17) Uani 1 1 d .
C12 C 0.1974(9) -0.1444(9) 0.1879(3) 0.0415(16) Uani 1 1 d .
H12 H 0.1790 -0.1949 0.1472 0.050 Uiso 1 1 calc R
C13 C 0.6111(9) 0.6875(9) 0.2718(3) 0.0405(16) Uani 1 1 d .
H13 H 0.5612 0.5809 0.2733 0.049 Uiso 1 1 calc R
C14 C 0.5209(10) 0.5262(8) 0.0699(3) 0.0406(16) Uani 1 1 d .
C15 C 0.2716(9) 0.0148(8) 0.1863(4) 0.0412(16) Uani 1 1 d .
C16 C 0.1574(10) 0.0149(9) 0.0319(4) 0.0462(18) Uani 1 1 d .
C17 C 0.3331(10) 0.0301(10) 0.0637(4) 0.0501(19) Uani 1 1 d .
H17A H 0.3853 -0.0831 0.0718 0.060 Uiso 1 1 calc R
H17B H 0.4077 0.0955 0.0309 0.060 Uiso 1 1 calc R
C18 C 0.2496(9) 0.0060(9) 0.3095(4) 0.0445(17) Uani 1 1 d .
C19 C 0.2980(9) 0.0896(9) 0.2464(4) 0.0456(18) Uani 1 1 d .
H19 H 0.3483 0.1961 0.2448 0.055 Uiso 1 1 calc R
C20 C 0.6070(10) 0.6640(9) 0.4012(3) 0.0440(17) Uani 1 1 d .
C21 C 0.6619(10) 0.5369(10) 0.0226(4) 0.0501(19) Uani 1 1 d .
H21 H 0.7714 0.5622 0.0374 0.060 Uiso 1 1 calc R
C22 C 0.3610(10) 0.4901(10) 0.0461(4) 0.0507(19) Uani 1 1 d .
H22 H 0.2659 0.4837 0.0767 0.061 Uiso 1 1 calc R
C23 C 0.0163(11) 0.1142(10) 0.0490(4) 0.053(2) Uani 1 1 d .
H23 H 0.0261 0.1912 0.0824 0.064 Uiso 1 1 calc R
C24 C 0.1416(11) -0.1008(10) -0.0169(4) 0.0522(19) Uani 1 1 d .
H24 H 0.2362 -0.1698 -0.0283 0.063 Uiso 1 1 calc R
O1 O 0.2367(11) 0.0195(9) 0.4314(3) 0.092(2) Uani 1 1 d U
O2 O 0.3488(11) 0.2336(8) 0.3666(3) 0.097(2) Uani 1 1 d U
O3 O 0.0282(7) -0.4728(7) 0.3108(3) 0.0571(14) Uani 1 1 d U
O4 O 0.0482(8) -0.4593(7) 0.1965(3) 0.0591(15) Uani 1 1 d U
H4 H -0.0202 -0.5377 0.2020 0.089 Uiso 1 1 calc R
O5 O 0.3268(7) 0.1100(6) 0.1277(3) 0.0518(13) Uani 1 1 d .
O6 O 0.5401(12) 0.5259(9) 0.4004(3) 0.103(2) Uani 1 1 d U
O7 O 0.8682(8) 1.2334(7) 0.3236(3) 0.0573(15) Uani 1 1 d U
H7 H 0.9098 1.3285 0.3172 0.086 Uiso 1 1 calc R
O8 O 0.8751(7) 1.2549(6) 0.2086(3) 0.0515(13) Uani 1 1 d U
O9 O 0.6133(7) 0.7223(6) 0.1460(2) 0.0484(13) Uani 1 1 d .
O10 O 0.6439(14) 0.1983(12) 0.4614(4) 0.134(3) Uani 1 1 d U
H10A H 0.6595 0.1365 0.4279 0.201 Uiso 1 1 d R
H10B H 0.7269 0.2672 0.4619 0.201 Uiso 1 1 d R
O11 O 0.1748(13) 0.4887(11) 0.4446(4) 0.117(3) Uani 1 1 d U
H11A H 0.1207 0.4693 0.4086 0.176 Uiso 1 1 d R
H11B H 0.1117 0.4620 0.4802 0.176 Uiso 1 1 d R
O12 O 0.3613(11) 0.2692(9) 0.5463(3) 0.094(2) Uani 1 1 d U
O13 O 0.0410(19) 0.7802(18) 0.4932(7) 0.190(5) Uani 1 1 d U

loop_
_atom_site_aniso_label
_atom_site_aniso_U_11
_atom_site_aniso_U_22
_atom_site_aniso_U_33
_atom_site_aniso_U_23
_atom_site_aniso_U_13
_atom_site_aniso_U_12
Zn1 0.1670(13) 0.0439(6) 0.0275(6) -0.0044(4) -0.0004(6) -0.0474(7)
C1 0.088(6) 0.045(5) 0.047(5) -0.016(4) -0.002(4) -0.017(4)
C2 0.043(4) 0.037(4) 0.030(3) -0.006(3) -0.002(3) -0.007(3)
C3 0.040(4) 0.035(4) 0.030(3) -0.006(3) 0.003(3) -0.008(3)
C4 0.049(4) 0.032(3) 0.028(3) -0.007(3) -0.001(3) -0.009(3)
C5 0.049(4) 0.039(4) 0.026(3) -0.004(3) 0.000(3) -0.009(3)
C6 0.050(4) 0.035(4) 0.037(4) -0.005(3) -0.003(3) -0.008(3)
C7 0.071(5) 0.027(3) 0.033(4) -0.006(3) -0.001(3) -0.010(3)
C8 0.043(4) 0.032(4) 0.043(4) -0.007(3) -0.007(3) -0.004(3)
C9 0.059(4) 0.032(3) 0.032(4) -0.003(3) -0.002(3) -0.012(3)
C10 0.059(5) 0.039(4) 0.035(4) -0.003(3) 0.000(3) -0.010(3)
C11 0.051(4) 0.041(4) 0.035(4) -0.004(3) 0.000(3) -0.013(3)
C12 0.056(4) 0.035(4) 0.035(4) -0.012(3) -0.004(3) -0.009(3)
C13 0.056(4) 0.034(4) 0.033(4) -0.005(3) -0.007(3) -0.011(3)
C14 0.062(5) 0.025(3) 0.035(4) -0.007(3) -0.001(3) -0.002(3)
C15 0.052(4) 0.030(3) 0.042(4) -0.004(3) -0.003(3) -0.013(3)
C16 0.067(5) 0.040(4) 0.031(4) -0.001(3) 0.001(3) -0.007(4)
C17 0.065(5) 0.048(4) 0.037(4) -0.002(3) 0.005(3) -0.007(4)
C18 0.056(5) 0.039(4) 0.040(4) -0.006(3) -0.008(3) -0.011(3)
C19 0.052(4) 0.031(4) 0.055(5) -0.008(3) 0.000(3) -0.011(3)
C20 0.065(5) 0.036(4) 0.031(4) 0.002(3) -0.002(3) -0.012(3)
C21 0.055(5) 0.045(4) 0.052(5) -0.011(3) -0.009(4) -0.006(4)
C22 0.058(5) 0.056(5) 0.040(4) -0.010(3) 0.002(3) -0.011(4)
C23 0.081(6) 0.041(4) 0.040(4) -0.017(3) 0.000(4) 0.000(4)
C24 0.071(5) 0.046(5) 0.040(4) -0.005(3) -0.001(4) 0.003(4)
O1 0.164(6) 0.074(4) 0.040(3) -0.006(3) -0.003(4) -0.044(4)
O2 0.195(5) 0.055(3) 0.048(3) -0.021(3) 0.000(3) -0.064(4)
O3 0.082(4) 0.044(3) 0.046(3) -0.003(2) -0.002(3) -0.027(3)
O4 0.088(4) 0.046(3) 0.047(3) -0.013(2) 0.004(3) -0.031(3)
O5 0.079(4) 0.040(3) 0.038(3) -0.005(2) -0.002(2) -0.019(3)
O6 0.205(6) 0.064(4) 0.044(3) -0.003(3) 0.005(4) -0.075(4)
O7 0.089(4) 0.048(3) 0.037(3) -0.012(2) 0.006(3) -0.033(3)
O8 0.078(4) 0.039(3) 0.038(3) 0.003(2) 0.001(2) -0.023(3)
O9 0.087(4) 0.036(3) 0.024(2) -0.0056(19) -0.006(2) -0.020(3)
O10 0.215(8) 0.120(6) 0.061(4) 0.011(4) 0.021(5) 0.012(6)
O11 0.202(7) 0.089(5) 0.061(4) -0.010(4) -0.008(5) -0.005(5)
O12 0.188(5) 0.073(4) 0.026(3) -0.003(3) 0.003(3) -0.067(4)
O13 0.236(12) 0.164(11) 0.170(10) -0.026(9) 0.032(9) -0.026(10)

loop_
_atom_type_symbol
_atom_type_description
_atom_type_scat_dispersion_real
_atom_type_scat_dispersion_imag
_atom_type_scat_source
C C 0.0033 0.0016 'International Tables Vol C Tables 4.2.6.8 and 6.1.1.4'
H H 0.0000 0.0000 'International Tables Vol C Tables 4.2.6.8 and 6.1.1.4'
O O 0.0106 0.0060 'International Tables Vol C Tables 4.2.6.8 and 6.1.1.4'
Zn Zn 0.2839 1.4301 'International Tables Vol C Tables 4.2.6.8 and 6.1.1.4'

loop_
_geom_angle_atom_site_label_1
_geom_angle_atom_site_label_2
_geom_angle_atom_site_label_3
_geom_angle
_geom_angle_site_symmetry_1
_geom_angle_site_symmetry_3
O2 Zn1 O12 130.3(3) . .
O2 Zn1 O6 95.6(3) . .
O12 Zn1 O6 134.1(3) . .
O2 Zn1 O10 94.1(4) . .
O12 Zn1 O10 86.4(3) . .
O6 Zn1 O10 89.1(4) . .
O2 Zn1 O11 90.2(3) . .
O12 Zn1 O11 90.2(3) . .
O6 Zn1 O11 91.2(4) . .
O10 Zn1 O11 175.6(3) . .
O1 C1 O2 125.5(8) . .
O1 C1 C18 119.2(7) . .
O2 C1 C18 115.3(7) . .
C9 C2 C3 120.2(6) . .
C5 C3 C2 120.1(6) . .
C5 C3 C6 119.1(6) . .
C2 C3 C6 120.8(6) . .
O9 C4 C13 124.8(6) . .
O9 C4 C5 115.2(5) . .
C13 C4 C5 119.9(6) . .
C3 C5 C4 120.0(6) . .
O8 C6 O7 123.0(6) . .
O8 C6 C3 121.3(6) . .
O7 C6 C3 115.7(6) . .
O9 C7 C14 107.6(5) . .
C10 C8 C12 121.7(6) . .
C10 C8 C11 118.3(6) . .
C12 C8 C11 120.1(6) . .
C2 C9 C13 120.1(6) . .
C2 C9 C20 119.8(6) . .
C13 C9 C20 120.1(6) . .
C8 C10 C18 118.9(7) . .
O3 C11 O4 122.6(6) . .
O3 C11 C8 121.5(6) . .
O4 C11 C8 115.9(6) . .
C15 C12 C8 118.6(6) . .
C4 C13 C9 119.7(6) . .
C22 C14 C21 118.1(7) . .
C22 C14 C7 121.5(7) . .
C21 C14 C7 120.3(7) . .
O5 C15 C19 114.1(6) . .
O5 C15 C12 125.2(6) . .
C19 C15 C12 120.6(6) . .
C23 C16 C24 119.6(7) . .
C23 C16 C17 122.2(7) . .
C24 C16 C17 118.2(7) . .
O5 C17 C16 114.1(6) . .
C10 C18 C19 120.3(7) . .
C10 C18 C1 120.9(7) . .
C19 C18 C1 118.8(6) . .
C15 C19 C18 119.9(6) . .
O6 C20 O12 124.3(7) . 2_666
O6 C20 C9 117.2(6) . .
O12 C20 C9 118.5(6) 2_666 .
C22 C21 C14 120.4(7) 2_665 .
C14 C22 C21 121.4(7) . 2_665
C16 C23 C24 120.6(7) . 2
C16 C24 C23 119.9(8) . 2
C1 O2 Zn1 116.8(6) . .
C15 O5 C17 118.0(5) . .
C20 O6 Zn1 149.1(6) . .
C4 O9 C7 118.5(5) . .
C20 O12 Zn1 131.5(5) 2_666 .

loop_
_geom_bond_atom_site_label_1
_geom_bond_atom_site_label_2
_geom_bond_distance
_geom_bond_site_symmetry_2
Zn1 O2 1.944(6) .
Zn1 O12 1.949(6) .
Zn1 O6 1.964(6) .
Zn1 O10 2.093(10) .
Zn1 O11 2.138(10) .
C1 O1 1.230(10) .
C1 O2 1.241(10) .
C1 C18 1.524(10) .
C2 C9 1.377(9) .
C2 C3 1.385(9) .
C3 C5 1.385(9) .
C3 C6 1.480(9) .
C4 O9 1.365(7) .
C4 C13 1.386(9) .
C4 C5 1.389(9) .
C6 O8 1.234(8) .
C6 O7 1.301(8) .
C7 O9 1.442(8) .
C7 C14 1.482(9) .
C8 C10 1.377(10) .
C8 C12 1.387(9) .
C8 C11 1.486(9) .
C9 C13 1.396(9) .
C9 C20 1.495(9) .
C10 C18 1.388(10) .
C11 O3 1.231(8) .
C11 O4 1.296(8) .
C12 C15 1.388(9) .
C14 C22 1.372(10) .
C14 C21 1.404(10) .
C15 O5 1.373(8) .
C15 C19 1.375(10) .
C16 C23 1.372(11) .
C16 C24 1.378(11) .
C16 C17 1.515(11) .
C17 O5 1.439(9) .
C18 C19 1.388(10) .
C20 O6 1.216(9) .
C20 O12 1.221(9) 2_666
C21 C22 1.386(10) 2_665
C22 C21 1.386(10) 2_665
C23 C24 1.392(11) 2
C24 C23 1.392(11) 2
O12 C20 1.221(9) 2_666
